data_1001299
loop_
_publ_author_name
'Groult, D'
'Chailleux, J M'
'Raveau, B'
'Deschanvres, A'

_publ_section_title
;
Nouveaux tantalates A~3~ (Ta~8-x~ M~x~) O~21~ a structure en cages
;
_journal_coden_ASTM RVCMA8
_journal_name_full 'Revue de Chimie Minerale'
_journal_page_first 1
_journal_page_last 10
_journal_volume 14
_journal_year 1977
_chemical_formula_structural 'K3 (TA7.5 FE0.5) O21'
_chemical_formula_sum 'Fe0.5 K3 O21 Ta7.5'
_chemical_name_systematic
;
POTASSIUM TANTALUM IRON OXIDE (3/7.5/0.5/21)
;
_space_group_IT_number 193
_symmetry_cell_setting hexagonal
_symmetry_Int_Tables_number 193
_symmetry_space_group_name_Hall '-P 6c 2'
_symmetry_space_group_name_H-M 'P 63/m c m'
_cell_angle_alpha 90
_cell_angle_beta 90
_cell_angle_gamma 120
_cell_formula_units_Z 2
_cell_length_a 9.12
_cell_length_b 9.12
_cell_length_c 12.086
_cell_volume 870.6
_exptl_crystal_density_meas 7
_refine_ls_R_factor_all 0.047
_cod_original_formula_sum 'Fe.5 K3 O21 Ta7.5'
_cod_database_code 1001299

loop_
_symmetry_equiv_pos_as_xyz
x,y,z
-y,x-y,z
y-x,-x,z
y,x,z
x-y,-y,z
-x,y-x,z
-x,-y,-z
y,y-x,-z
x-y,x,-z
-y,-x,-z
y-x,y,-z
x,x-y,-z
-x,-y,1/2+z
y,y-x,1/2+z
x-y,x,1/2+z
-y,-x,1/2+z
y-x,y,1/2+z
x,x-y,1/2+z
x,y,1/2-z
-y,x-y,1/2-z
y-x,-x,1/2-z
y,x,1/2-z
x-y,-y,1/2-z
-x,y-x,1/2-z

loop_
_atom_site_label
_atom_site_type_symbol
_atom_site_symmetry_multiplicity
_atom_site_Wyckoff_symbol
_atom_site_fract_x
_atom_site_fract_y
_atom_site_fract_z
_atom_site_occupancy
_atom_site_attached_hydrogens
_atom_site_calc_flag
K1 K1+ 6 g 0.598 0. 0.25 1. 0 d
Ta1 Ta5+ 12 k 0.248 0. 0.096 0.9167 0 d
Fe1 Fe3+ 12 k 0.248 0. 0.096 0.0833 0 d
Ta2 Ta5+ 4 d 0.33333 0.66667 0. 1. 0 d
O1 O2- 6 g 0.224 0. 0.25 1. 0 d
O2 O2- 12 k 0.792 0. 0.089 1. 0 d
O3 O2- 24 i 0.174 0.497 0.095 1. 0 d

loop_
_atom_type_symbol
_atom_type_oxidation_number
K1+ 1.000
Ta5+ 5.000
Fe3+ 3.000
O2- -2.000
